data_9009427
loop_
_publ_author_name
'Basso, R.'
'Cabella, R.'
'Lucchetti, G.'
'Marescotti, P.'
'Martinelli, A.'

_publ_section_title
;
 Structural studies on synthetic and natural Fe-Sb-oxides of MO2 type
 Sample: case 2 refinement, not acceptable structure model
;
_journal_name_full 'Neues Jahrbuch fur Mineralogie, Monatshefte'
_journal_page_first 407
_journal_page_last 420
_journal_volume 2003
_journal_year 2003
_chemical_compound_source 'Djebel Nador, Algeria'
_chemical_formula_sum 'Fe1.5 O6 Sb1.5'
_chemical_name_mineral Tripuhyite
_space_group_IT_number 136
_symmetry_space_group_name_Hall '-P 4n 2n'
_symmetry_space_group_name_H-M 'P 42/m n m'
_cell_angle_alpha 90
_cell_angle_beta 90
_cell_angle_gamma 90
_cell_length_a 4.6326
_cell_length_b 4.6326
_cell_length_c 9.2031
_cell_formula_units_Z 2
_cell_volume 197.508
_database_code_amcsd 0014927
_exptl_crystal_density_diffrn 6.094
_cod_original_formula_sum 'Fe1.5 Sb1.5 O6'
_cod_database_code 9009427

loop_
_space_group_symop_operation_xyz
x,y,z
-y,-x,z
y,x,-z
1/2+y,1/2-x,1/2-z
1/2-y,1/2+x,1/2+z
1/2+x,1/2-y,1/2+z
1/2-x,1/2+y,1/2-z
x,y,-z
-x,-y,z
y,x,z
-y,-x,-z
1/2-y,1/2+x,1/2-z
1/2+y,1/2-x,1/2+z
1/2-x,1/2+y,1/2+z
1/2+x,1/2-y,1/2-z
-x,-y,-z

loop_
_atom_site_label
_atom_site_fract_x
_atom_site_fract_y
_atom_site_fract_z
_atom_site_occupancy
Fe1 0.00000 0.00000 0.33550 0.25000
Sb1 0.00000 0.00000 0.33550 0.75000
Fe2 0.00000 0.00000 0.00000 1.00000
O1 0.23460 0.23460 0.00000 1.00000
O2 0.38800 0.38800 0.39540 1.00000

loop_
_cod_related_entry_id
_cod_related_entry_database
_cod_related_entry_code
1 AMCSD 0014927
